data_4501965
loop_
_publ_author_name
'Zeng, Jin-Ping'
'Zhang, Shi-Min'
'Zhang, Yun-Qian'
'Tao, Zhu'
'Zhu, Qian-Jiang'
'Xue, Sai-Feng'
'Wei, Gang'

_publ_section_title
;
 Use of Silver(I) and Copper(II) Ions to Assist the Self-Assembly of
 Polyrotaxanes Incorporating Symmetrical
 \a,\a&#x2032;,\d,\d&#x2032;-Tetramethyl-cucurbit[6]uril
;
_journal_issue 10
_journal_name_full 'Crystal Growth &amp; Design'
_journal_page_first 4509
_journal_paper_doi 10.1021/cg1007796
_journal_volume 10
_journal_year 2010
_chemical_formula_sum 'C56 H74 Ag N29 O19'
_chemical_formula_weight 1565.31
_chemical_name_systematic
;
 ?
;
_space_group_IT_number 2
_symmetry_space_group_name_Hall '-P 1'
_symmetry_space_group_name_H-M 'P -1'
_atom_sites_solution_hydrogens geom
_atom_sites_solution_primary direct
_atom_sites_solution_secondary difmap
_audit_creation_method SHELXL-97
_cell_angle_alpha 75.346(4)
_cell_angle_beta 77.537(4)
_cell_angle_gamma 68.735(4)
_cell_formula_units_Z 2
_cell_length_a 12.5796(14)
_cell_length_b 14.4500(16)
_cell_length_c 23.372(3)
_cell_measurement_temperature 223(2)
_cell_volume 3794.0(8)
_computing_structure_refinement 'SHELXL-97 (Sheldrick, 1997)'
_diffrn_ambient_temperature 223(2)
_diffrn_measured_fraction_theta_full 0.967
_diffrn_measured_fraction_theta_max 0.967
_diffrn_radiation_monochromator graphite
_diffrn_radiation_source 'fine-focus sealed tube'
_diffrn_radiation_type MoK\a
_diffrn_radiation_wavelength 0.71073
_diffrn_reflns_av_R_equivalents 0.0933
_diffrn_reflns_av_sigmaI/netI 0.1167
_diffrn_reflns_limit_h_max 15
_diffrn_reflns_limit_h_min -15
_diffrn_reflns_limit_k_max 17
_diffrn_reflns_limit_k_min -15
_diffrn_reflns_limit_l_max 28
_diffrn_reflns_limit_l_min -28
_diffrn_reflns_number 42517
_diffrn_reflns_theta_full 26.00
_diffrn_reflns_theta_max 26.00
_diffrn_reflns_theta_min 0.91
_exptl_absorpt_coefficient_mu 0.350
_exptl_absorpt_correction_T_max 0.9527
_exptl_absorpt_correction_T_min 0.9270
_exptl_crystal_density_diffrn 1.370
_exptl_crystal_density_method 'not measured'
_exptl_crystal_F_000 1624
_exptl_crystal_size_max 0.22
_exptl_crystal_size_mid 0.19
_exptl_crystal_size_min 0.14
_refine_diff_density_max 0.995
_refine_diff_density_min -0.654
_refine_diff_density_rms 0.087
_refine_ls_extinction_method none
_refine_ls_goodness_of_fit_ref 0.958
_refine_ls_hydrogen_treatment mixed
_refine_ls_matrix_type full
_refine_ls_number_parameters 946
_refine_ls_number_reflns 14427
_refine_ls_number_restraints 2
_refine_ls_restrained_S_all 0.961
_refine_ls_R_factor_all 0.1370
_refine_ls_R_factor_gt 0.0811
_refine_ls_shift/su_max 0.005
_refine_ls_shift/su_mean 0.000
_refine_ls_structure_factor_coef Fsqd
_refine_ls_weighting_details 'calc w=1/[\s^2^(Fo^2^)+(0.1082P)^2^+0.0000P] where P=(Fo^2^+2Fc^2^)/3'
_refine_ls_weighting_scheme calc
_refine_ls_wR_factor_gt 0.2003
_refine_ls_wR_factor_ref 0.2334
_reflns_number_gt 7382
_reflns_number_total 14427
_reflns_threshold_expression >2sigma(I)
_cod_data_source_file cg1007796_si_001.cif
_cod_data_source_block p
_cod_original_cell_volume 3794.0(7)
_cod_database_code 4501965

loop_
_symmetry_equiv_pos_as_xyz
'x, y, z'
'-x, -y, -z'

loop_
_atom_site_label
_atom_site_type_symbol
_atom_site_fract_x
_atom_site_fract_y
_atom_site_fract_z
_atom_site_U_iso_or_equiv
_atom_site_adp_type
_atom_site_occupancy
_atom_site_symmetry_multiplicity
_atom_site_calc_flag
_atom_site_refinement_flags
O1W O 0.9959(5) 0.9236(4) 1.0504(3) 0.0961(18) Uani 1 1 d .
O2W O 0.7611(6) 0.7920(5) 0.7979(3) 0.108(2) Uani 1 1 d .
O3W O 0.7139(9) 0.9621(7) 0.8599(4) 0.165(4) Uani 1 1 d .
O4W O 0.5385(11) 1.4308(13) 0.6943(3) 0.282(9) Uani 1 1 d .
O13 O 0.6767(6) 0.9337(4) 0.9727(3) 0.107(2) Uani 1 1 d D
O14 O 0.7990(9) 0.8679(8) 1.0510(5) 0.163(4) Uani 1 1 d D
O15 O 0.8583(6) 0.9019(5) 0.9449(4) 0.138(3) Uani 1 1 d .
N29 N 0.7852(10) 0.9028(8) 0.9897(8) 0.63(4) Uani 1 1 d D
Ag1 Ag 0.72169(5) 1.45754(4) 0.62306(2) 0.0658(2) Uani 1 1 d .
C1 C 0.6334(5) 0.7241(4) 0.6280(2) 0.0441(14) Uani 1 1 d .
C2 C 0.7514(5) 0.7936(4) 0.6563(2) 0.0417(13) Uani 1 1 d .
H2 H 0.8141 0.7528 0.6807 0.050 Uiso 1 1 calc R
C3 C 0.6299(4) 0.8216(4) 0.6949(2) 0.0381(13) Uani 1 1 d .
H3 H 0.6356 0.7935 0.7378 0.046 Uiso 1 1 calc R
C4 C 0.6686(5) 0.9694(5) 0.6453(2) 0.0382(13) Uani 1 1 d .
C5 C 0.4559(5) 0.7643(5) 0.7015(2) 0.0450(14) Uani 1 1 d .
H5A H 0.4466 0.7073 0.6901 0.054 Uiso 1 1 calc R
H5B H 0.4554 0.7486 0.7449 0.054 Uiso 1 1 calc R
C6 C 0.4903(5) 0.9914(5) 0.7176(2) 0.0429(14) Uani 1 1 d .
H6A H 0.5004 1.0562 0.7160 0.051 Uiso 1 1 calc R
H6B H 0.4855 0.9566 0.7594 0.051 Uiso 1 1 calc R
C7 C 0.2975(5) 0.8629(5) 0.6428(2) 0.0387(13) Uani 1 1 d .
C8 C 0.3159(5) 0.9423(5) 0.7148(2) 0.0422(14) Uani 1 1 d .
H8 H 0.3030 0.9232 0.7589 0.051 Uiso 1 1 calc R
C9 C 0.2026(5) 1.0042(5) 0.6888(2) 0.0442(14) Uani 1 1 d .
H9 H 0.1346 1.0043 0.7194 0.053 Uiso 1 1 calc R
C10 C 0.3165(5) 1.1059(5) 0.6713(2) 0.0378(13) Uani 1 1 d .
C11 C 0.1032(5) 0.9680(5) 0.6159(2) 0.0438(14) Uani 1 1 d .
H11A H 0.1082 0.9031 0.6079 0.053 Uiso 1 1 calc R
H11B H 0.0350 0.9884 0.6453 0.053 Uiso 1 1 calc R
C12 C 0.1223(5) 1.1896(5) 0.6411(2) 0.0520(16) Uani 1 1 d .
H12A H 0.1347 1.2519 0.6430 0.062 Uiso 1 1 calc R
H12B H 0.0477 1.1897 0.6647 0.062 Uiso 1 1 calc R
C13 C 0.1264(5) 1.0156(5) 0.5067(2) 0.0405(13) Uani 1 1 d .
C14 C 0.0415(4) 1.1516(4) 0.5579(2) 0.0383(13) Uani 1 1 d .
C15 C 0.0543(5) 1.1943(4) 0.4878(2) 0.0372(12) Uani 1 1 d .
C16 C 0.1700(5) 1.2467(5) 0.5324(3) 0.0443(14) Uani 1 1 d .
C17 C 0.1297(4) 1.0949(4) 0.4013(2) 0.0363(12) Uani 1 1 d .
H17A H 0.0680 1.1469 0.3804 0.044 Uiso 1 1 calc R
H17B H 0.1305 1.0289 0.3969 0.044 Uiso 1 1 calc R
C18 C 0.1697(5) 1.3111(5) 0.4251(3) 0.0513(15) Uani 1 1 d .
H18A H 0.1013 1.3445 0.4047 0.062 Uiso 1 1 calc R
H18B H 0.1891 1.3640 0.4356 0.062 Uiso 1 1 calc R
C19 C -0.0809(5) 1.1855(5) 0.5902(2) 0.0510(16) Uani 1 1 d .
H19A H -0.1083 1.2585 0.5863 0.076 Uiso 1 1 calc R
H19B H -0.0817 1.1541 0.6322 0.076 Uiso 1 1 calc R
H19C H -0.1307 1.1655 0.5728 0.076 Uiso 1 1 calc R
C20 C -0.0564(5) 1.2633(5) 0.4650(3) 0.0496(15) Uani 1 1 d .
H20A H -0.0838 1.3243 0.4816 0.074 Uiso 1 1 calc R
H20B H -0.1136 1.2291 0.4770 0.074 Uiso 1 1 calc R
H20C H -0.0431 1.2809 0.4218 0.074 Uiso 1 1 calc R
C21 C 0.1400(4) 1.5095(4) 0.9911(2) 0.0355(12) Uani 1 1 d .
C22 C 0.1244(4) 1.6146(4) 0.8945(2) 0.0345(12) Uani 1 1 d .
C23 C 0.1751(4) 1.4985(4) 0.8896(2) 0.0346(12) Uani 1 1 d .
C24 C 0.3168(5) 1.5759(4) 0.8451(2) 0.0383(13) Uani 1 1 d .
C25 C 0.2042(4) 1.3377(4) 0.9736(2) 0.0365(12) Uani 1 1 d .
H25A H 0.1653 1.3250 1.0144 0.044 Uiso 1 1 calc R
H25B H 0.1767 1.3078 0.9489 0.044 Uiso 1 1 calc R
C26 C 0.3710(5) 1.3991(4) 0.8354(2) 0.0415(13) Uani 1 1 d .
H26A H 0.3260 1.3680 0.8217 0.050 Uiso 1 1 calc R
H26B H 0.4215 1.4214 0.8007 0.050 Uiso 1 1 calc R
C27 C 0.3742(5) 1.2476(4) 1.0255(2) 0.0362(12) Uani 1 1 d .
C28 C 0.4031(4) 1.2474(4) 0.9222(2) 0.0328(12) Uani 1 1 d .
H28 H 0.3697 1.2111 0.9040 0.039 Uiso 1 1 calc R
C29 C 0.5139(5) 1.1760(4) 0.9492(2) 0.0359(12) Uani 1 1 d .
H29 H 0.5306 1.1047 0.9465 0.043 Uiso 1 1 calc R
C30 C 0.5562(5) 1.3032(4) 0.8730(2) 0.0414(13) Uani 1 1 d .
C31 C 0.5560(5) 1.1230(4) 1.0582(2) 0.0396(13) Uani 1 1 d .
H31A H 0.5052 1.1175 1.0962 0.048 Uiso 1 1 calc R
H31B H 0.5913 1.0554 1.0484 0.048 Uiso 1 1 calc R
C32 C 0.7223(5) 1.1751(4) 0.9180(2) 0.0406(13) Uani 1 1 d .
H32A H 0.7663 1.1981 0.8806 0.049 Uiso 1 1 calc R
H32B H 0.7452 1.1012 0.9244 0.049 Uiso 1 1 calc R
C33 C 0.6437(5) 1.1924(4) 1.1144(2) 0.0339(12) Uani 1 1 d .
C34 C 0.7557(4) 1.1391(4) 1.0269(2) 0.0344(12) Uani 1 1 d .
H34 H 0.7945 1.0664 1.0256 0.041 Uiso 1 1 calc R
C35 C 0.8234(4) 1.1815(4) 1.0551(2) 0.0357(12) Uani 1 1 d .
H35 H 0.8967 1.1292 1.0656 0.043 Uiso 1 1 calc R
C36 C 0.8096(5) 1.2693(4) 0.9579(2) 0.0353(12) Uani 1 1 d .
C37 C 0.7794(5) 1.2458(4) 1.1527(2) 0.0374(13) Uani 1 1 d .
H37A H 0.7267 1.2387 1.1898 0.045 Uiso 1 1 calc R
H37B H 0.8571 1.2022 1.1608 0.045 Uiso 1 1 calc R
C38 C 0.9305(5) 1.3078(4) 1.0102(2) 0.0377(13) Uani 1 1 d .
H38A H 0.9939 1.2549 1.0293 0.045 Uiso 1 1 calc R
H38B H 0.9616 1.3301 0.9688 0.045 Uiso 1 1 calc R
C39 C 0.0146(5) 1.6768(5) 0.8691(2) 0.0456(14) Uani 1 1 d .
H39A H -0.0468 1.6505 0.8907 0.068 Uiso 1 1 calc R
H39B H 0.0248 1.6735 0.8273 0.068 Uiso 1 1 calc R
H39C H -0.0053 1.7465 0.8731 0.068 Uiso 1 1 calc R
C40 C 0.1096(5) 1.4654(5) 0.8552(2) 0.0472(15) Uani 1 1 d .
H40A H 0.1135 1.5013 0.8141 0.071 Uiso 1 1 calc R
H40B H 0.0297 1.4806 0.8733 0.071 Uiso 1 1 calc R
H40C H 0.1438 1.3932 0.8562 0.071 Uiso 1 1 calc R
C41 C 0.6990(6) 1.4735(5) 0.4932(3) 0.0610(18) Uani 1 1 d .
H41 H 0.7399 1.5192 0.4865 0.073 Uiso 1 1 calc R
C42 C 0.6636(7) 1.4581(6) 0.4454(3) 0.076(2) Uani 1 1 d .
H42 H 0.6799 1.4933 0.4066 0.091 Uiso 1 1 calc R
C43 C 0.6035(7) 1.3898(6) 0.4552(3) 0.068(2) Uani 1 1 d .
H43 H 0.5794 1.3781 0.4231 0.081 Uiso 1 1 calc R
C44 C 0.5799(5) 1.3393(5) 0.5129(3) 0.0531(16) Uani 1 1 d .
C45 C 0.6177(6) 1.3606(5) 0.5575(3) 0.0547(17) Uani 1 1 d .
H45 H 0.6012 1.3276 0.5969 0.066 Uiso 1 1 calc R
C46 C 0.5110(6) 1.2696(6) 0.5271(3) 0.070(2) Uani 1 1 d .
H46A H 0.4833 1.2587 0.5700 0.084 Uiso 1 1 calc R
H46B H 0.4438 1.3002 0.5056 0.084 Uiso 1 1 calc R
C47 C 0.5106(8) 1.1057(8) 0.5175(3) 0.103(4) Uani 1 1 d .
H47A H 0.4908 1.0844 0.5606 0.124 Uiso 1 1 calc R
H47B H 0.4384 1.1483 0.5020 0.124 Uiso 1 1 calc R
C48 C 0.5474(14) 1.0262(11) 0.4950(5) 0.191(8) Uani 1 1 d .
H48A H 0.6149 0.9782 0.5131 0.229 Uiso 1 1 calc R
H48B H 0.5717 1.0441 0.4520 0.229 Uiso 1 1 calc R
C49 C 0.9037(6) 1.4796(5) 0.6830(3) 0.0593(17) Uani 1 1 d .
H49 H 0.9538 1.4529 0.6506 0.071 Uiso 1 1 calc R
C50 C 0.9449(6) 1.5120(6) 0.7196(3) 0.0668(19) Uani 1 1 d .
H50 H 1.0229 1.5073 0.7133 0.080 Uiso 1 1 calc R
C51 C 0.8716(6) 1.5524(5) 0.7669(3) 0.0610(18) Uani 1 1 d .
H51 H 0.8982 1.5788 0.7917 0.073 Uiso 1 1 calc R
C52 C 0.7579(5) 1.5536(4) 0.7773(2) 0.0444(14) Uani 1 1 d .
C53 C 0.7221(5) 1.5178(4) 0.7384(2) 0.0468(14) Uani 1 1 d .
H53 H 0.6460 1.5171 0.7453 0.056 Uiso 1 1 calc R
C54 C 0.6746(6) 1.5943(5) 0.8290(3) 0.0538(16) Uani 1 1 d .
H54A H 0.7061 1.6346 0.8444 0.065 Uiso 1 1 calc R
H54B H 0.6020 1.6393 0.8147 0.065 Uiso 1 1 calc R
C55 C 0.5762(5) 1.5526(5) 0.9296(3) 0.0560(16) Uani 1 1 d .
H55A H 0.6177 1.5795 0.9488 0.067 Uiso 1 1 calc R
H55B H 0.5088 1.6087 0.9163 0.067 Uiso 1 1 calc R
C56 C 0.5372(8) 1.4782(6) 0.9731(4) 0.098(3) Uani 1 1 d .
H56A H 0.6039 1.4211 0.9863 0.117 Uiso 1 1 calc R
H56B H 0.4926 1.4529 0.9549 0.117 Uiso 1 1 calc R
N1 N 0.7364(4) 0.7379(4) 0.6162(2) 0.0426(11) Uani 1 1 d .
N2 N 0.5678(4) 0.7753(4) 0.67210(18) 0.0399(11) Uani 1 1 d .
N3 N 0.7597(4) 0.8913(3) 0.62789(18) 0.0358(10) Uani 1 1 d .
N4 N 0.5882(4) 0.9311(3) 0.68359(18) 0.0371(10) Uani 1 1 d .
N5 N 0.3595(4) 0.8543(4) 0.68639(18) 0.0389(11) Uani 1 1 d .
N6 N 0.2067(4) 0.9541(3) 0.64182(19) 0.0391(11) Uani 1 1 d .
N7 N 0.3827(4) 1.0102(4) 0.69502(18) 0.0391(11) Uani 1 1 d .
N8 N 0.2110(4) 1.1045(4) 0.6672(2) 0.0445(12) Uani 1 1 d .
N9 N 0.0890(4) 1.0425(3) 0.56152(17) 0.0340(10) Uani 1 1 d .
N10 N 0.1030(4) 1.1000(3) 0.46400(17) 0.0368(10) Uani 1 1 d .
N11 N 0.1179(4) 1.1900(4) 0.5788(2) 0.0426(11) Uani 1 1 d .
N12 N 0.1405(4) 1.2454(4) 0.47987(19) 0.0450(12) Uani 1 1 d .
N13 N 0.1090(4) 1.6081(3) 0.95973(17) 0.0345(10) Uani 1 1 d .
N14 N 0.2221(4) 1.6506(3) 0.86424(17) 0.0347(10) Uani 1 1 d .
N15 N 0.1710(4) 1.4465(3) 0.95163(18) 0.0342(10) Uani 1 1 d .
N16 N 0.2926(4) 1.4871(3) 0.85961(18) 0.0383(11) Uani 1 1 d .
N17 N 0.3259(3) 1.2871(3) 0.97366(17) 0.0338(10) Uani 1 1 d .
N18 N 0.4874(4) 1.1901(3) 1.01159(17) 0.0363(10) Uani 1 1 d .
N19 N 0.4416(4) 1.3233(3) 0.87832(18) 0.0391(11) Uani 1 1 d .
N20 N 0.6010(4) 1.2178(3) 0.91257(18) 0.0385(11) Uani 1 1 d .
N21 N 0.6449(3) 1.1578(3) 1.06522(18) 0.0353(10) Uani 1 1 d .
N22 N 0.7471(4) 1.2104(3) 1.10805(17) 0.0356(10) Uani 1 1 d .
N23 N 0.7506(4) 1.2031(3) 0.96682(17) 0.0370(10) Uani 1 1 d .
N24 N 0.8446(4) 1.2643(3) 1.00943(17) 0.0348(10) Uani 1 1 d .
N25 N 0.6761(5) 1.4246(4) 0.5491(2) 0.0531(13) Uani 1 1 d .
N26 N 0.5817(4) 1.1717(4) 0.5097(2) 0.0532(13) Uani 1 1 d .
H26 H 0.6550 1.1550 0.4966 0.064 Uiso 1 1 calc R
N27 N 0.7918(4) 1.4840(4) 0.6911(2) 0.0511(13) Uani 1 1 d .
N28 N 0.6517(6) 1.5163(5) 0.8768(3) 0.094(2) Uani 1 1 d .
H28A H 0.6802 1.4525 0.8746 0.113 Uiso 1 1 calc R
O1 O 0.6014(4) 0.6756(3) 0.60214(17) 0.0541(11) Uani 1 1 d .
O2 O 0.3179(3) 0.8029(3) 0.61092(16) 0.0438(9) Uani 1 1 d .
O3 O 0.1714(3) 0.9281(3) 0.49794(16) 0.0417(9) Uani 1 1 d .
O4 O 0.6586(3) 1.0605(3) 0.63026(16) 0.0460(10) Uani 1 1 d .
O5 O 0.3496(3) 1.1790(3) 0.65667(17) 0.0481(10) Uani 1 1 d .
O6 O 0.2321(4) 1.2916(4) 0.53740(19) 0.0587(12) Uani 1 1 d .
O7 O 0.1371(3) 1.4851(3) 1.04566(15) 0.0424(9) Uani 1 1 d .
O8 O 0.3253(3) 1.2605(3) 1.07535(15) 0.0433(9) Uani 1 1 d .
O9 O 0.5677(3) 1.2053(3) 1.15682(15) 0.0388(9) Uani 1 1 d .
O10 O 0.4104(3) 1.5850(3) 0.81977(17) 0.0496(10) Uani 1 1 d .
O11 O 0.6129(3) 1.3526(3) 0.83785(18) 0.0537(11) Uani 1 1 d .
O12 O 0.8252(3) 1.3255(3) 0.90973(15) 0.0427(9) Uani 1 1 d .

loop_
_atom_site_aniso_label
_atom_site_aniso_U_11
_atom_site_aniso_U_22
_atom_site_aniso_U_33
_atom_site_aniso_U_23
_atom_site_aniso_U_13
_atom_site_aniso_U_12
O1W 0.062(3) 0.064(4) 0.141(5) -0.023(3) 0.012(3) -0.007(3)
O2W 0.124(5) 0.143(6) 0.089(4) -0.011(4) -0.033(4) -0.078(5)
O3W 0.188(9) 0.154(8) 0.180(8) -0.053(6) 0.035(7) -0.108(7)
O4W 0.333(14) 0.61(3) 0.081(5) -0.121(9) 0.079(7) -0.390(18)
O13 0.091(5) 0.055(4) 0.174(6) -0.048(4) 0.033(4) -0.035(3)
O14 0.128(8) 0.104(7) 0.275(12) -0.046(7) 0.020(8) -0.079(6)
O15 0.079(5) 0.087(5) 0.166(7) 0.013(4) 0.026(4) 0.021(4)
N29 0.206(18) 0.087(10) 1.48(10) -0.34(3) 0.49(4) -0.123(12)
Ag1 0.0891(5) 0.0634(4) 0.0559(3) -0.0202(3) -0.0165(3) -0.0282(3)
C1 0.049(4) 0.042(4) 0.046(3) -0.009(3) -0.004(3) -0.021(3)
C2 0.039(3) 0.045(4) 0.040(3) -0.004(3) -0.005(2) -0.016(3)
C3 0.038(3) 0.044(3) 0.033(3) -0.003(2) -0.008(2) -0.014(3)
C4 0.048(4) 0.050(4) 0.026(2) -0.007(2) -0.009(2) -0.025(3)
C5 0.047(4) 0.050(4) 0.040(3) 0.001(3) -0.006(3) -0.025(3)
C6 0.041(3) 0.056(4) 0.034(3) -0.018(3) -0.004(2) -0.013(3)
C7 0.035(3) 0.048(4) 0.034(3) -0.001(3) -0.003(2) -0.021(3)
C8 0.040(3) 0.058(4) 0.032(3) -0.011(3) 0.000(2) -0.020(3)
C9 0.036(3) 0.057(4) 0.039(3) -0.018(3) 0.003(2) -0.013(3)
C10 0.040(3) 0.044(4) 0.035(3) -0.014(2) -0.002(2) -0.016(3)
C11 0.028(3) 0.060(4) 0.046(3) -0.007(3) -0.005(2) -0.019(3)
C12 0.049(4) 0.058(4) 0.051(3) -0.024(3) -0.011(3) -0.007(3)
C13 0.026(3) 0.050(4) 0.048(3) -0.006(3) -0.011(2) -0.015(3)
C14 0.023(3) 0.049(4) 0.045(3) -0.017(3) -0.004(2) -0.009(3)
C15 0.035(3) 0.042(3) 0.040(3) -0.012(2) -0.002(2) -0.018(3)
C16 0.035(3) 0.052(4) 0.054(3) -0.025(3) 0.002(3) -0.018(3)
C17 0.030(3) 0.040(3) 0.041(3) -0.004(2) -0.009(2) -0.014(3)
C18 0.055(4) 0.047(4) 0.059(4) -0.022(3) 0.011(3) -0.027(3)
C19 0.034(3) 0.069(4) 0.044(3) -0.010(3) -0.003(3) -0.012(3)
C20 0.044(4) 0.053(4) 0.051(3) -0.002(3) -0.011(3) -0.018(3)
C21 0.030(3) 0.038(3) 0.037(3) -0.004(2) 0.000(2) -0.014(3)
C22 0.039(3) 0.032(3) 0.034(2) 0.001(2) -0.009(2) -0.017(3)
C23 0.037(3) 0.042(3) 0.028(2) -0.002(2) -0.006(2) -0.018(3)
C24 0.039(3) 0.050(4) 0.028(2) -0.010(2) -0.003(2) -0.017(3)
C25 0.031(3) 0.030(3) 0.044(3) -0.004(2) -0.003(2) -0.007(2)
C26 0.052(4) 0.035(3) 0.036(3) -0.006(2) -0.003(2) -0.015(3)
C27 0.044(3) 0.034(3) 0.039(3) -0.009(2) -0.008(2) -0.019(3)
C28 0.037(3) 0.034(3) 0.031(2) -0.008(2) -0.003(2) -0.016(2)
C29 0.046(3) 0.034(3) 0.035(3) -0.011(2) -0.003(2) -0.021(3)
C30 0.041(3) 0.040(3) 0.044(3) -0.015(3) 0.003(3) -0.014(3)
C31 0.038(3) 0.043(3) 0.045(3) 0.002(2) -0.012(2) -0.024(3)
C32 0.040(3) 0.043(3) 0.041(3) -0.014(2) -0.001(2) -0.015(3)
C33 0.039(3) 0.030(3) 0.032(3) 0.000(2) -0.010(2) -0.012(2)
C34 0.027(3) 0.038(3) 0.038(3) -0.005(2) -0.005(2) -0.012(2)
C35 0.029(3) 0.034(3) 0.038(3) -0.003(2) -0.007(2) -0.005(2)
C36 0.036(3) 0.042(3) 0.035(3) -0.012(2) -0.002(2) -0.020(3)
C37 0.036(3) 0.043(3) 0.034(3) -0.001(2) -0.008(2) -0.015(3)
C38 0.036(3) 0.040(3) 0.037(3) -0.004(2) -0.007(2) -0.014(3)
C39 0.041(3) 0.056(4) 0.041(3) -0.008(3) -0.007(2) -0.018(3)
C40 0.035(3) 0.065(4) 0.048(3) -0.010(3) -0.011(3) -0.022(3)
C41 0.088(5) 0.028(3) 0.057(4) -0.013(3) -0.013(3) -0.002(3)
C42 0.102(6) 0.054(5) 0.047(4) -0.010(3) -0.020(4) 0.007(4)
C43 0.079(5) 0.055(5) 0.067(4) -0.034(4) -0.026(4) 0.005(4)
C44 0.048(4) 0.052(4) 0.059(4) -0.024(3) -0.021(3) 0.001(3)
C45 0.059(4) 0.052(4) 0.042(3) -0.020(3) -0.002(3) 0.000(3)
C46 0.043(4) 0.092(6) 0.075(4) -0.042(4) 0.003(3) -0.012(4)
C47 0.142(8) 0.186(10) 0.050(4) -0.048(5) 0.028(4) -0.138(8)
C48 0.344(19) 0.261(15) 0.098(7) -0.111(9) 0.115(10) -0.281(16)
C49 0.042(4) 0.063(5) 0.068(4) -0.012(3) 0.000(3) -0.016(3)
C50 0.040(4) 0.071(5) 0.093(5) -0.025(4) -0.007(4) -0.017(4)
C51 0.062(5) 0.048(4) 0.087(5) -0.007(4) -0.040(4) -0.021(4)
C52 0.047(4) 0.042(3) 0.048(3) -0.006(3) -0.021(3) -0.014(3)
C53 0.044(4) 0.049(4) 0.051(3) -0.008(3) -0.011(3) -0.018(3)
C54 0.069(4) 0.038(4) 0.049(3) -0.009(3) -0.014(3) -0.008(3)
C55 0.044(4) 0.057(4) 0.063(4) -0.024(3) 0.006(3) -0.010(3)
C56 0.110(7) 0.060(5) 0.095(6) -0.023(4) 0.049(5) -0.024(5)
N1 0.039(3) 0.046(3) 0.051(3) -0.019(2) 0.002(2) -0.021(2)
N2 0.036(3) 0.049(3) 0.039(2) -0.009(2) -0.004(2) -0.019(2)
N3 0.035(3) 0.035(3) 0.041(2) -0.009(2) -0.0024(19) -0.016(2)
N4 0.033(3) 0.038(3) 0.039(2) -0.003(2) -0.0054(19) -0.014(2)
N5 0.028(2) 0.054(3) 0.039(2) -0.013(2) 0.0013(19) -0.019(2)
N6 0.036(3) 0.044(3) 0.043(2) -0.011(2) -0.006(2) -0.017(2)
N7 0.036(3) 0.048(3) 0.039(2) -0.007(2) -0.010(2) -0.019(2)
N8 0.032(3) 0.053(3) 0.058(3) -0.032(2) -0.009(2) -0.009(2)
N9 0.033(2) 0.041(3) 0.029(2) -0.0064(19) -0.0024(17) -0.015(2)
N10 0.037(3) 0.043(3) 0.032(2) -0.009(2) -0.0057(18) -0.014(2)
N11 0.035(3) 0.048(3) 0.049(3) -0.018(2) -0.003(2) -0.013(2)
N12 0.044(3) 0.051(3) 0.044(2) -0.011(2) -0.002(2) -0.022(2)
N13 0.041(3) 0.028(3) 0.036(2) -0.0100(19) -0.0064(19) -0.010(2)
N14 0.040(3) 0.036(3) 0.032(2) -0.0026(19) -0.0027(19) -0.022(2)
N15 0.032(2) 0.034(3) 0.039(2) -0.012(2) -0.0007(18) -0.012(2)
N16 0.034(3) 0.037(3) 0.040(2) -0.006(2) -0.0036(19) -0.009(2)
N17 0.030(2) 0.036(3) 0.032(2) -0.0064(18) -0.0057(18) -0.007(2)
N18 0.032(3) 0.044(3) 0.034(2) -0.0108(19) -0.0045(18) -0.011(2)
N19 0.035(3) 0.042(3) 0.039(2) -0.006(2) -0.0001(19) -0.015(2)
N20 0.033(3) 0.040(3) 0.046(2) -0.004(2) -0.009(2) -0.016(2)
N21 0.030(2) 0.037(3) 0.041(2) -0.0011(19) -0.0024(19) -0.019(2)
N22 0.028(2) 0.048(3) 0.034(2) -0.012(2) 0.0016(18) -0.018(2)
N23 0.035(3) 0.041(3) 0.037(2) -0.010(2) 0.0008(19) -0.016(2)
N24 0.038(3) 0.035(3) 0.038(2) -0.0067(19) -0.0024(19) -0.021(2)
N25 0.064(4) 0.038(3) 0.056(3) -0.015(2) -0.020(3) -0.005(3)
N26 0.047(3) 0.077(4) 0.053(3) -0.031(3) 0.010(2) -0.038(3)
N27 0.055(3) 0.059(3) 0.050(3) -0.013(2) -0.011(2) -0.027(3)
N28 0.104(5) 0.050(4) 0.087(4) -0.011(3) 0.046(4) -0.014(4)
O1 0.055(3) 0.065(3) 0.056(2) -0.019(2) -0.0017(19) -0.034(2)
O2 0.045(2) 0.047(2) 0.043(2) -0.0140(19) -0.0046(17) -0.017(2)
O3 0.041(2) 0.037(2) 0.049(2) -0.0130(18) -0.0041(17) -0.0132(19)
O4 0.046(2) 0.048(3) 0.048(2) -0.0103(19) -0.0052(18) -0.020(2)
O5 0.042(2) 0.052(3) 0.052(2) -0.020(2) -0.0098(18) -0.009(2)
O6 0.042(2) 0.072(3) 0.077(3) -0.041(2) 0.004(2) -0.024(2)
O7 0.047(2) 0.045(2) 0.0341(19) -0.0048(16) -0.0063(16) -0.0151(19)
O8 0.049(2) 0.047(2) 0.038(2) -0.0104(17) -0.0043(17) -0.019(2)
O9 0.034(2) 0.046(2) 0.0357(18) -0.0034(16) -0.0023(16) -0.0165(18)
O10 0.041(2) 0.059(3) 0.051(2) -0.0144(19) 0.0090(18) -0.025(2)
O11 0.046(2) 0.052(3) 0.057(2) -0.004(2) 0.0063(19) -0.020(2)
O12 0.052(2) 0.044(2) 0.0354(19) -0.0079(17) 0.0008(17) -0.023(2)

loop_
_atom_type_symbol
_atom_type_description
_atom_type_scat_dispersion_real
_atom_type_scat_dispersion_imag
_atom_type_scat_source
C C 0.0033 0.0016 'International Tables Vol C Tables 4.2.6.8 and 6.1.1.4'
H H 0.0000 0.0000 'International Tables Vol C Tables 4.2.6.8 and 6.1.1.4'
N N 0.0061 0.0033 'International Tables Vol C Tables 4.2.6.8 and 6.1.1.4'
O O 0.0106 0.0060 'International Tables Vol C Tables 4.2.6.8 and 6.1.1.4'
Ag Ag -0.8971 1.1015 'International Tables Vol C Tables 4.2.6.8 and 6.1.1.4'

loop_
_geom_angle_atom_site_label_1
_geom_angle_atom_site_label_2
_geom_angle_atom_site_label_3
_geom_angle
_geom_angle_site_symmetry_1
_geom_angle_site_symmetry_3
O15 N29 O13 109.7(15) . .
O15 N29 O14 130.1(13) . .
O13 N29 O14 119.8(11) . .
N25 Ag1 N27 172.0(2) . .
O1 C1 N1 126.1(5) . .
O1 C1 N2 125.5(5) . .
N1 C1 N2 108.4(5) . .
N3 C2 N1 114.1(4) . .
N3 C2 C3 101.9(4) . .
N1 C2 C3 101.8(4) . .
N3 C2 H2 112.7 . .
N1 C2 H2 112.7 . .
C3 C2 H2 112.7 . .
N2 C3 N4 115.3(4) . .
N2 C3 C2 103.2(4) . .
N4 C3 C2 104.5(4) . .
N2 C3 H3 111.1 . .
N4 C3 H3 111.1 . .
C2 C3 H3 111.1 . .
O4 C4 N3 126.4(5) . .
O4 C4 N4 124.8(5) . .
N3 C4 N4 108.8(5) . .
N5 C5 N2 113.0(4) . .
N5 C5 H5A 109.0 . .
N2 C5 H5A 109.0 . .
N5 C5 H5B 109.0 . .
N2 C5 H5B 109.0 . .
H5A C5 H5B 107.8 . .
N4 C6 N7 111.8(4) . .
N4 C6 H6A 109.2 . .
N7 C6 H6A 109.2 . .
N4 C6 H6B 109.2 . .
N7 C6 H6B 109.2 . .
H6A C6 H6B 107.9 . .
O2 C7 N5 126.3(5) . .
O2 C7 N6 126.3(5) . .
N5 C7 N6 107.4(5) . .
N7 C8 N5 114.3(4) . .
N7 C8 C9 103.0(4) . .
N5 C8 C9 102.9(4) . .
N7 C8 H8 112.0 . .
N5 C8 H8 112.0 . .
C9 C8 H8 112.0 . .
N6 C9 N8 113.5(4) . .
N6 C9 C8 103.9(4) . .
N8 C9 C8 104.1(4) . .
N6 C9 H9 111.6 . .
N8 C9 H9 111.6 . .
C8 C9 H9 111.6 . .
O5 C10 N8 126.6(5) . .
O5 C10 N7 124.1(5) . .
N8 C10 N7 109.3(5) . .
N9 C11 N6 113.5(4) . .
N9 C11 H11A 108.9 . .
N6 C11 H11A 108.9 . .
N9 C11 H11B 108.9 . .
N6 C11 H11B 108.9 . .
H11A C11 H11B 107.7 . .
N8 C12 N11 113.4(5) . .
N8 C12 H12A 108.9 . .
N11 C12 H12A 108.9 . .
N8 C12 H12B 108.9 . .
N11 C12 H12B 108.9 . .
H12A C12 H12B 107.7 . .
O3 C13 N10 125.7(5) . .
O3 C13 N9 125.4(5) . .
N10 C13 N9 108.9(5) . .
N9 C14 N11 111.5(4) . .
N9 C14 C19 112.9(5) . .
N11 C14 C19 111.2(5) . .
N9 C14 C15 102.9(4) . .
N11 C14 C15 103.0(4) . .
C19 C14 C15 114.7(4) . .
N10 C15 N12 111.7(4) . .
N10 C15 C20 113.0(4) . .
N12 C15 C20 113.1(5) . .
N10 C15 C14 101.5(4) . .
N12 C15 C14 102.1(4) . .
C20 C15 C14 114.4(4) . .
O6 C16 N12 125.1(5) . .
O6 C16 N11 125.7(5) . .
N12 C16 N11 109.2(5) . .
N10 C17 N3 114.6(4) . 2_676
N10 C17 H17A 108.6 . .
N3 C17 H17A 108.6 2_676 .
N10 C17 H17B 108.6 . .
N3 C17 H17B 108.6 2_676 .
H17A C17 H17B 107.6 . .
N1 C18 N12 115.6(5) 2_676 .
N1 C18 H18A 108.4 2_676 .
N12 C18 H18A 108.4 . .
N1 C18 H18B 108.4 2_676 .
N12 C18 H18B 108.4 . .
H18A C18 H18B 107.4 . .
C14 C19 H19A 109.5 . .
C14 C19 H19B 109.5 . .
H19A C19 H19B 109.5 . .
C14 C19 H19C 109.5 . .
H19A C19 H19C 109.5 . .
H19B C19 H19C 109.5 . .
C15 C20 H20A 109.5 . .
C15 C20 H20B 109.5 . .
H20A C20 H20B 109.5 . .
C15 C20 H20C 109.5 . .
H20A C20 H20C 109.5 . .
H20B C20 H20C 109.5 . .
O7 C21 N15 126.9(5) . .
O7 C21 N13 124.7(5) . .
N15 C21 N13 108.4(4) . .
N13 C22 N14 111.3(4) . .
N13 C22 C39 111.3(4) . .
N14 C22 C39 112.7(4) . .
N13 C22 C23 101.7(4) . .
N14 C22 C23 101.7(4) . .
C39 C22 C23 117.3(4) . .
N15 C23 N16 112.8(4) . .
N15 C23 C40 111.2(4) . .
N16 C23 C40 110.9(4) . .
N15 C23 C22 103.1(4) . .
N16 C23 C22 103.3(4) . .
C40 C23 C22 115.1(4) . .
O10 C24 N14 126.5(5) . .
O10 C24 N16 124.7(5) . .
N14 C24 N16 108.8(4) . .
N17 C25 N15 114.9(4) . .
N17 C25 H25A 108.5 . .
N15 C25 H25A 108.5 . .
N17 C25 H25B 108.5 . .
N15 C25 H25B 108.5 . .
H25A C25 H25B 107.5 . .
N19 C26 N16 113.3(4) . .
N19 C26 H26A 108.9 . .
N16 C26 H26A 108.9 . .
N19 C26 H26B 108.9 . .
N16 C26 H26B 108.9 . .
H26A C26 H26B 107.7 . .
O8 C27 N17 125.9(5) . .
O8 C27 N18 126.0(5) . .
N17 C27 N18 108.1(4) . .
N19 C28 N17 113.1(4) . .
N19 C28 C29 103.6(4) . .
N17 C28 C29 103.2(4) . .
N19 C28 H28 112.1 . .
N17 C28 H28 112.1 . .
C29 C28 H28 112.1 . .
N20 C29 N18 114.8(4) . .
N20 C29 C28 102.0(4) . .
N18 C29 C28 103.2(4) . .
N20 C29 H29 112.0 . .
N18 C29 H29 112.0 . .
C28 C29 H29 112.0 . .
O11 C30 N19 126.4(5) . .
O11 C30 N20 124.6(5) . .
N19 C30 N20 109.0(5) . .
N21 C31 N18 112.8(4) . .
N21 C31 H31A 109.0 . .
N18 C31 H31A 109.0 . .
N21 C31 H31B 109.0 . .
N18 C31 H31B 109.0 . .
H31A C31 H31B 107.8 . .
N20 C32 N23 112.5(4) . .
N20 C32 H32A 109.1 . .
N23 C32 H32A 109.1 . .
N20 C32 H32B 109.1 . .
N23 C32 H32B 109.1 . .
H32A C32 H32B 107.8 . .
O9 C33 N21 127.6(5) . .
O9 C33 N22 125.2(5) . .
N21 C33 N22 107.1(4) . .
N21 C34 N23 113.9(4) . .
N21 C34 C35 103.0(4) . .
N23 C34 C35 102.1(4) . .
N21 C34 H34 112.3 . .
N23 C34 H34 112.3 . .
C35 C34 H34 112.3 . .
N22 C35 N24 115.4(4) . .
N22 C35 C34 103.6(4) . .
N24 C35 C34 104.6(4) . .
N22 C35 H35 110.9 . .
N24 C35 H35 110.9 . .
C34 C35 H35 110.9 . .
O12 C36 N24 126.6(5) . .
O12 C36 N23 124.0(5) . .
N24 C36 N23 109.3(4) . .
N14 C37 N22 114.4(4) 2_687 .
N14 C37 H37A 108.7 2_687 .
N22 C37 H37A 108.7 . .
N14 C37 H37B 108.7 2_687 .
N22 C37 H37B 108.7 . .
H37A C37 H37B 107.6 . .
N13 C38 N24 115.2(4) 2_687 .
N13 C38 H38A 108.5 2_687 .
N24 C38 H38A 108.5 . .
N13 C38 H38B 108.5 2_687 .
N24 C38 H38B 108.5 . .
H38A C38 H38B 107.5 . .
C22 C39 H39A 109.5 . .
C22 C39 H39B 109.5 . .
H39A C39 H39B 109.5 . .
C22 C39 H39C 109.5 . .
H39A C39 H39C 109.5 . .
H39B C39 H39C 109.5 . .
C23 C40 H40A 109.5 . .
C23 C40 H40B 109.5 . .
H40A C40 H40B 109.5 . .
C23 C40 H40C 109.5 . .
H40A C40 H40C 109.5 . .
H40B C40 H40C 109.5 . .
N25 C41 C42 121.4(7) . .
N25 C41 H41 119.3 . .
C42 C41 H41 119.3 . .
C41 C42 C43 119.4(7) . .
C41 C42 H42 120.3 . .
C43 C42 H42 120.3 . .
C44 C43 C42 119.3(6) . .
C44 C43 H43 120.3 . .
C42 C43 H43 120.3 . .
C45 C44 C43 116.9(7) . .
C45 C44 C46 120.8(6) . .
C43 C44 C46 122.2(6) . .
N25 C45 C44 124.8(6) . .
N25 C45 H45 117.6 . .
C44 C45 H45 117.6 . .
N26 C46 C44 110.3(5) . .
N26 C46 H46A 109.6 . .
C44 C46 H46A 109.6 . .
N26 C46 H46B 109.6 . .
C44 C46 H46B 109.6 . .
H46A C46 H46B 108.1 . .
C48 C47 N26 121.5(8) . .
C48 C47 H47A 106.9 . .
N26 C47 H47A 106.9 . .
C48 C47 H47B 106.9 . .
N26 C47 H47B 106.9 . .
H47A C47 H47B 106.7 . .
C47 C48 C48 112.0(14) . 2_676
C47 C48 H48A 109.2 . .
C48 C48 H48A 109.2 2_676 .
C47 C48 H48B 109.2 . .
C48 C48 H48B 109.2 2_676 .
H48A C48 H48B 107.9 . .
C50 C49 N27 122.1(6) . .
C50 C49 H49 118.9 . .
N27 C49 H49 118.9 . .
C49 C50 C51 119.3(6) . .
C49 C50 H50 120.4 . .
C51 C50 H50 120.4 . .
C50 C51 C52 119.3(6) . .
C50 C51 H51 120.3 . .
C52 C51 H51 120.3 . .
C53 C52 C51 118.1(6) . .
C53 C52 C54 120.1(5) . .
C51 C52 C54 121.8(5) . .
N27 C53 C52 122.2(5) . .
N27 C53 H53 118.9 . .
C52 C53 H53 118.9 . .
N28 C54 C52 113.1(5) . .
N28 C54 H54A 109.0 . .
C52 C54 H54A 109.0 . .
N28 C54 H54B 109.0 . .
C52 C54 H54B 109.0 . .
H54A C54 H54B 107.8 . .
C56 C55 N28 115.2(6) . .
C56 C55 H55A 108.5 . .
N28 C55 H55A 108.5 . .
C56 C55 H55B 108.5 . .
N28 C55 H55B 108.5 . .
H55A C55 H55B 107.5 . .
C55 C56 C56 111.5(8) . 2_687
C55 C56 H56A 109.3 . .
C56 C56 H56A 109.3 2_687 .
C55 C56 H56B 109.3 . .
C56 C56 H56B 109.3 2_687 .
H56A C56 H56B 108.0 . .
C1 N1 C18 123.5(5) . 2_676
C1 N1 C2 113.5(4) . .
C18 N1 C2 122.2(4) 2_676 .
C1 N2 C3 112.7(4) . .
C1 N2 C5 122.3(5) . .
C3 N2 C5 123.6(4) . .
C4 N3 C2 113.9(4) . .
C4 N3 C17 121.4(4) . 2_676
C2 N3 C17 121.8(4) . 2_676
C4 N4 C6 123.0(5) . .
C4 N4 C3 110.7(4) . .
C6 N4 C3 124.7(4) . .
C7 N5 C5 121.2(5) . .
C7 N5 C8 112.8(5) . .
C5 N5 C8 125.9(4) . .
C7 N6 C9 111.9(4) . .
C7 N6 C11 119.5(5) . .
C9 N6 C11 122.7(5) . .
C10 N7 C8 111.3(4) . .
C10 N7 C6 122.0(5) . .
C8 N7 C6 122.8(4) . .
C10 N8 C12 124.6(5) . .
C10 N8 C9 111.1(5) . .
C12 N8 C9 124.2(5) . .
C13 N9 C11 121.5(5) . .
C13 N9 C14 113.0(4) . .
C11 N9 C14 125.4(4) . .
C13 N10 C17 121.4(5) . .
C13 N10 C15 113.6(4) . .
C17 N10 C15 124.9(4) . .
C16 N11 C12 120.7(5) . .
C16 N11 C14 112.0(4) . .
C12 N11 C14 126.1(5) . .
C16 N12 C18 120.4(5) . .
C16 N12 C15 113.4(4) . .
C18 N12 C15 124.3(4) . .
C21 N13 C38 121.2(4) . 2_687
C21 N13 C22 112.8(4) . .
C38 N13 C22 126.0(4) 2_687 .
C24 N14 C37 119.4(4) . 2_687
C24 N14 C22 113.2(4) . .
C37 N14 C22 126.8(4) 2_687 .
C21 N15 C23 113.6(4) . .
C21 N15 C25 119.4(4) . .
C23 N15 C25 126.9(4) . .
C24 N16 C26 120.2(4) . .
C24 N16 C23 112.9(4) . .
C26 N16 C23 125.7(5) . .
C27 N17 C25 122.1(4) . .
C27 N17 C28 112.6(4) . .
C25 N17 C28 123.0(4) . .
C27 N18 C31 121.2(4) . .
C27 N18 C29 112.1(4) . .
C31 N18 C29 123.1(4) . .
C30 N19 C28 112.3(4) . .
C30 N19 C26 122.7(4) . .
C28 N19 C26 123.6(4) . .
C30 N20 C32 123.0(4) . .
C30 N20 C29 112.8(4) . .
C32 N20 C29 124.2(4) . .
C33 N21 C31 123.1(4) . .
C33 N21 C34 113.1(4) . .
C31 N21 C34 122.6(4) . .
C33 N22 C35 112.6(4) . .
C33 N22 C37 123.6(4) . .
C35 N22 C37 123.5(4) . .
C36 N23 C32 122.6(4) . .
C36 N23 C34 111.9(4) . .
C32 N23 C34 122.2(4) . .
C36 N24 C38 121.0(4) . .
C36 N24 C35 111.6(4) . .
C38 N24 C35 123.1(4) . .
C45 N25 C41 118.2(5) . .
C45 N25 Ag1 121.1(4) . .
C41 N25 Ag1 120.6(5) . .
C46 N26 C47 110.8(6) . .
C46 N26 H26 124.6 . .
C47 N26 H26 124.6 . .
C53 N27 C49 118.8(5) . .
C53 N27 Ag1 119.8(4) . .
C49 N27 Ag1 120.8(4) . .
C54 N28 C55 114.7(6) . .
C54 N28 H28A 122.6 . .
C55 N28 H28A 122.6 . .

loop_
_geom_bond_atom_site_label_1
_geom_bond_atom_site_label_2
_geom_bond_distance
_geom_bond_site_symmetry_2
O13 N29 1.386(14) .
O14 N29 1.419(17) .
O15 N29 1.235(15) .
Ag1 N25 2.140(5) .
Ag1 N27 2.146(5) .
C1 O1 1.242(6) .
C1 N1 1.342(7) .
C1 N2 1.366(7) .
C2 N3 1.430(7) .
C2 N1 1.460(7) .
C2 C3 1.567(8) .
C2 H2 0.9900 .
C3 N2 1.442(7) .
C3 N4 1.448(7) .
C3 H3 0.9900 .
C4 O4 1.239(7) .
C4 N3 1.359(7) .
C4 N4 1.377(7) .
C5 N5 1.447(7) .
C5 N2 1.472(7) .
C5 H5A 0.9800 .
C5 H5B 0.9800 .
C6 N4 1.434(7) .
C6 N7 1.467(7) .
C6 H6A 0.9800 .
C6 H6B 0.9800 .
C7 O2 1.207(7) .
C7 N5 1.366(7) .
C7 N6 1.395(7) .
C8 N7 1.443(7) .
C8 N5 1.458(7) .
C8 C9 1.541(8) .
C8 H8 0.9900 .
C9 N6 1.444(7) .
C9 N8 1.445(8) .
C9 H9 0.9900 .
C10 O5 1.217(6) .
C10 N8 1.359(7) .
C10 N7 1.374(7) .
C11 N9 1.440(6) .
C11 N6 1.479(6) .
C11 H11A 0.9800 .
C11 H11B 0.9800 .
C12 N8 1.431(7) .
C12 N11 1.468(7) .
C12 H12A 0.9800 .
C12 H12B 0.9800 .
C13 O3 1.233(7) .
C13 N10 1.350(7) .
C13 N9 1.369(7) .
C14 N9 1.455(7) .
C14 N11 1.482(7) .
C14 C19 1.524(8) .
C14 C15 1.593(7) .
C15 N10 1.474(7) .
C15 N12 1.476(7) .
C15 C20 1.503(8) .
C16 O6 1.221(6) .
C16 N12 1.363(7) .
C16 N11 1.382(7) .
C17 N10 1.446(6) .
C17 N3 1.471(6) 2_676
C17 H17A 0.9800 .
C17 H17B 0.9800 .
C18 N1 1.440(7) 2_676
C18 N12 1.453(7) .
C18 H18A 0.9800 .
C18 H18B 0.9800 .
C19 H19A 0.9700 .
C19 H19B 0.9700 .
C19 H19C 0.9700 .
C20 H20A 0.9700 .
C20 H20B 0.9700 .
C20 H20C 0.9700 .
C21 O7 1.231(6) .
C21 N15 1.357(7) .
C21 N13 1.382(7) .
C22 N13 1.477(6) .
C22 N14 1.478(6) .
C22 C39 1.500(7) .
C22 C23 1.588(8) .
C23 N15 1.454(6) .
C23 N16 1.462(7) .
C23 C40 1.524(7) .
C24 O10 1.235(6) .
C24 N14 1.366(7) .
C24 N16 1.369(7) .
C25 N17 1.438(6) .
C25 N15 1.456(7) .
C25 H25A 0.9800 .
C25 H25B 0.9800 .
C26 N19 1.456(7) .
C26 N16 1.457(7) .
C26 H26A 0.9800 .
C26 H26B 0.9800 .
C27 O8 1.219(6) .
C27 N17 1.371(6) .
C27 N18 1.379(7) .
C28 N19 1.446(6) .
C28 N17 1.470(6) .
C28 C29 1.554(7) .
C28 H28 0.9900 .
C29 N20 1.454(6) .
C29 N18 1.472(6) .
C29 H29 0.9900 .
C30 O11 1.231(6) .
C30 N19 1.347(7) .
C30 N20 1.356(7) .
C31 N21 1.435(6) .
C31 N18 1.462(6) .
C31 H31A 0.9800 .
C31 H31B 0.9800 .
C32 N20 1.444(7) .
C32 N23 1.451(7) .
C32 H32A 0.9800 .
C32 H32B 0.9800 .
C33 O9 1.220(6) .
C33 N21 1.359(6) .
C33 N22 1.387(6) .
C34 N21 1.459(6) .
C34 N23 1.472(6) .
C34 C35 1.537(7) .
C34 H34 0.9900 .
C35 N22 1.444(6) .
C35 N24 1.451(6) .
C35 H35 0.9900 .
C36 O12 1.233(6) .
C36 N24 1.347(6) .
C36 N23 1.363(7) .
C37 N14 1.442(7) 2_687
C37 N22 1.456(6) .
C37 H37A 0.9800 .
C37 H37B 0.9800 .
C38 N13 1.436(7) 2_687
C38 N24 1.439(6) .
C38 H38A 0.9800 .
C38 H38B 0.9800 .
C39 H39A 0.9700 .
C39 H39B 0.9700 .
C39 H39C 0.9700 .
C40 H40A 0.9700 .
C40 H40B 0.9700 .
C40 H40C 0.9700 .
C41 N25 1.344(8) .
C41 C42 1.382(10) .
C41 H41 0.9400 .
C42 C43 1.397(11) .
C42 H42 0.9400 .
C43 C44 1.387(10) .
C43 H43 0.9400 .
C44 C45 1.377(8) .
C44 C46 1.488(10) .
C45 N25 1.331(8) .
C45 H45 0.9400 .
C46 N26 1.477(9) .
C46 H46A 0.9800 .
C46 H46B 0.9800 .
C47 C48 1.275(14) .
C47 N26 1.484(8) .
C47 H47A 0.9800 .
C47 H47B 0.9800 .
C48 C48 1.581(18) 2_676
C48 H48A 0.9800 .
C48 H48B 0.9800 .
C49 C50 1.339(9) .
C49 N27 1.359(8) .
C49 H49 0.9400 .
C50 C51 1.381(10) .
C50 H50 0.9400 .
C51 C52 1.393(9) .
C51 H51 0.9400 .
C52 C53 1.371(8) .
C52 C54 1.507(8) .
C53 N27 1.333(7) .
C53 H53 0.9400 .
C54 N28 1.435(8) .
C54 H54A 0.9800 .
C54 H54B 0.9800 .
C55 C56 1.431(9) .
C55 N28 1.470(8) .
C55 H55A 0.9800 .
C55 H55B 0.9800 .
C56 C56 1.522(14) 2_687
C56 H56A 0.9800 .
C56 H56B 0.9800 .
N1 C18 1.440(7) 2_676
N3 C17 1.471(6) 2_676
N13 C38 1.436(7) 2_687
N14 C37 1.442(7) 2_687
N26 H26 0.8700 .
N28 H28A 0.8700 .
